data_4341224
loop_
_publ_author_name
'Chan, Chung Ying'
'Pellegrini, Paul A.'
'Greguric, Ivan'
'Barnard, Peter J.'

_publ_section_title
;
 Rhenium and technetium tricarbonyl complexes of N-heterocyclic carbene
 ligands.
;
_journal_issue 20
_journal_name_full 'Inorganic chemistry'
_journal_page_first 10862
_journal_page_last 10873
_journal_paper_doi 10.1021/ic500917s
_journal_volume 53
_journal_year 2014
_chemical_formula_moiety 'C19 H14 N3 O5 Re'
_chemical_formula_sum 'C19 H14 N3 O5 Re'
_chemical_formula_weight 550.53
_chemical_name_systematic
;
 ?
;
_space_group_crystal_system monoclinic
_space_group_IT_number 14
_space_group_name_Hall '-P 2yn'
_space_group_name_H-M_alt 'P 1 21/n 1'
_symmetry_space_group_name_Hall '-P 2yn'
_symmetry_space_group_name_H-M 'P 1 21/n 1'
_atom_sites_solution_hydrogens geom
_atom_sites_solution_primary direct
_audit_creation_date 2014-03-17
_audit_creation_method
;
Olex2 1.2
(compiled 2014.03.12 svn.r2899 for OlexSys, GUI svn.r4796)
;
_cell_angle_alpha 90
_cell_angle_beta 91.065(2)
_cell_angle_gamma 90
_cell_formula_units_Z 4
_cell_length_a 10.3388(3)
_cell_length_b 10.5642(3)
_cell_length_c 19.4680(5)
_cell_measurement_reflns_used 7565
_cell_measurement_temperature 173
_cell_measurement_theta_max 30.4135
_cell_measurement_theta_min 2.7513
_cell_volume 2125.95(10)
_computing_cell_refinement
;
CrysAlisPro, Agilent Technologies,
Version 1.171.35.19 (release 27-10-2011 CrysAlis171 .NET)
(compiled Oct 27 2011,15:02:11)
;
_computing_data_collection
;
CrysAlisPro, Agilent Technologies,
Version 1.171.35.19 (release 27-10-2011 CrysAlis171 .NET)
(compiled Oct 27 2011,15:02:11)
;
_computing_data_reduction
;
CrysAlisPro, Agilent Technologies,
Version 1.171.35.19 (release 27-10-2011 CrysAlis171 .NET)
(compiled Oct 27 2011,15:02:11)
;
_computing_molecular_graphics 'Olex2 (Dolomanov et al., 2009)'
_computing_publication_material 'Olex2 (Dolomanov et al., 2009)'
_computing_structure_refinement 'ShelXL (Sheldrick, 2008)'
_computing_structure_solution 'ShelXS (Sheldrick, 2008)'
_diffrn_ambient_temperature 173.0
_diffrn_detector_area_resol_mean 10.3281
_diffrn_measured_fraction_theta_full 0.999
_diffrn_measured_fraction_theta_max 0.999
_diffrn_measurement_device_type 'Xcalibur, Atlas, Gemini'
_diffrn_measurement_method '\w scans'
_diffrn_radiation_type MoK\a
_diffrn_radiation_wavelength 0.71073
_diffrn_reflns_av_R_equivalents 0.0259
_diffrn_reflns_av_unetI/netI 0.0272
_diffrn_reflns_Laue_measured_fraction_full 0.999
_diffrn_reflns_Laue_measured_fraction_max 0.999
_diffrn_reflns_limit_h_max 12
_diffrn_reflns_limit_h_min -8
_diffrn_reflns_limit_k_max 10
_diffrn_reflns_limit_k_min -13
_diffrn_reflns_limit_l_max 24
_diffrn_reflns_limit_l_min -23
_diffrn_reflns_number 13458
_diffrn_reflns_point_group_measured_fraction_full 0.999
_diffrn_reflns_point_group_measured_fraction_max 0.999
_diffrn_reflns_theta_full 25.242
_diffrn_reflns_theta_max 26.370
_diffrn_reflns_theta_min 2.757
_exptl_absorpt_coefficient_mu 5.748
_exptl_absorpt_correction_T_max 1.00000
_exptl_absorpt_correction_T_min 0.76807
_exptl_absorpt_correction_type multi-scan
_exptl_absorpt_process_details
;
CrysAlisPro, Agilent Technologies,
Version 1.171.35.19 (release 27-10-2011 CrysAlis171 .NET)
(compiled Oct 27 2011,15:02:11)
Empirical absorption correction using spherical harmonics,
 implemented in SCALE3 ABSPACK scaling algorithm.
;
_exptl_crystal_colour 'clear yellowish green'
_exptl_crystal_colour_lustre clear
_exptl_crystal_colour_modifier yellowish
_exptl_crystal_colour_primary green
_exptl_crystal_density_diffrn 1.720
_exptl_crystal_description block
_exptl_crystal_F_000 1056
_exptl_crystal_recrystallization_method
'The material was recrystallised from a mixture of Acetonitrile and Ether by Vapour diffusion'
_exptl_crystal_size_max 0.06
_exptl_crystal_size_mid 0.04
_exptl_crystal_size_min 0.04
_refine_diff_density_max 0.927
_refine_diff_density_min -0.722
_refine_diff_density_rms 0.105
_refine_ls_extinction_method none
_refine_ls_goodness_of_fit_ref 1.107
_refine_ls_hydrogen_treatment constr
_refine_ls_matrix_type full
_refine_ls_number_parameters 254
_refine_ls_number_reflns 4341
_refine_ls_number_restraints 0
_refine_ls_restrained_S_all 1.107
_refine_ls_R_factor_all 0.0274
_refine_ls_R_factor_gt 0.0231
_refine_ls_shift/su_max 0.001
_refine_ls_shift/su_mean 0.000
_refine_ls_structure_factor_coef Fsqd
_refine_ls_weighting_details
;
 w=1/[\s^2^(Fo^2^)+(0.0187P)^2^+2.6750P]
 where P=(Fo^2^+2Fc^2^)/3
;
_refine_ls_weighting_scheme calc
_refine_ls_wR_factor_gt 0.0513
_refine_ls_wR_factor_ref 0.0527
_reflns_Friedel_coverage 0.000
_reflns_number_gt 3931
_reflns_number_total 4341
_reflns_threshold_expression 'I > 2\s(I)'
_cod_data_source_file ic500917s_si_002.cif
_cod_data_source_block 3aBzO
_cod_depositor_comments 'Adding full bibliography for 4341223--4341230.cif.'
_cod_original_cell_volume 2125.95(9)
_cod_database_code 4341224
_shelxl_version_number 2013-2
_shelx_space_group_comment
;
The symmetry employed for this shelxl refinement is uniquely defined
by the following loop, which should always be used as a source of
symmetry information in preference to the above space-group names.
They are only intended as comments.
;
_olex2_refinement_description
;
1. Fixed Uiso
 At 1.2 times of:
  All C(H) groups
 At 1.5 times of:
  All C(H,H,H) groups
2.a Aromatic/amide H refined with riding coordinates:
 C8(H8), C5(H5), C11(H11), C10(H10), C7(H7), C6(H6), C19(H19), C15(H15),
 C17(H17), C16(H16), C18(H18)
2.b Idealised Me refined as rotating group:
 C12(H12A,H12B,H12C)
;
_olex2_computing_structure_refinement_long 'ShelXL (Sheldrick, 2008)'
_olex2_computing_structure_solution_long 'ShelXS (Sheldrick, 2008)'

loop_
_space_group_symop_operation_xyz
'x, y, z'
'-x+1/2, y+1/2, -z+1/2'
'-x, -y, -z'
'x-1/2, -y-1/2, z-1/2'

loop_
_atom_site_label
_atom_site_type_symbol
_atom_site_fract_x
_atom_site_fract_y
_atom_site_fract_z
_atom_site_U_iso_or_equiv
_atom_site_adp_type
_atom_site_occupancy
_atom_site_site_symmetry_order
_atom_site_calc_flag
_atom_site_refinement_flags_posn
Re1 Re 0.89258(2) 0.06808(2) 0.16700(2) 0.02188(5) Uani 1 1 d .
O1 O 0.8596(3) -0.2175(3) 0.18876(17) 0.0509(8) Uani 1 1 d .
C8 C 0.8555(4) 0.3636(4) 0.1720(2) 0.0380(9) Uani 1 1 d .
H8 H 0.7661 0.3429 0.1697 0.046 Uiso 1 1 calc R
N3 N 1.1994(3) 0.0014(3) 0.15262(17) 0.0336(7) Uani 1 1 d .
C2 C 0.7083(4) 0.0968(4) 0.17204(19) 0.0316(8) Uani 1 1 d .
C13 C 1.0036(4) 0.0581(3) 0.31564(19) 0.0278(8) Uani 1 1 d .
O4 O 0.9213(2) 0.1079(2) 0.27384(12) 0.0283(5) Uani 1 1 d .
C9 C 1.0969(3) 0.0745(3) 0.16027(18) 0.0255(7) Uani 1 1 d .
C3 C 0.8683(4) 0.0469(3) 0.0705(2) 0.0289(8) Uani 1 1 d .
C12 C 1.1932(4) -0.1355(4) 0.1475(2) 0.0426(10) Uani 1 1 d .
H12A H 1.1715 -0.1712 0.1923 0.064 Uiso 1 1 calc GR
H12B H 1.2772 -0.1683 0.1333 0.064 Uiso 1 1 calc GR
H12C H 1.1266 -0.1594 0.1134 0.064 Uiso 1 1 calc GR
O5 O 1.0677(3) -0.0379(3) 0.30439(15) 0.0442(7) Uani 1 1 d .
N1 N 0.9422(3) 0.2685(3) 0.16670(15) 0.0278(7) Uani 1 1 d .
C5 C 1.1100(4) 0.4219(3) 0.1815(2) 0.0365(9) Uani 1 1 d .
H5 H 1.1997 0.4406 0.1851 0.044 Uiso 1 1 calc R
N2 N 1.1492(3) 0.1950(3) 0.16544(16) 0.0316(7) Uani 1 1 d .
O2 O 0.5995(3) 0.1186(3) 0.17080(16) 0.0518(8) Uani 1 1 d .
O3 O 0.8499(3) 0.0334(3) 0.01249(15) 0.0479(8) Uani 1 1 d .
C1 C 0.8717(4) -0.1105(4) 0.17962(19) 0.0324(9) Uani 1 1 d .
C4 C 1.0669(4) 0.2994(3) 0.17156(18) 0.0297(8) Uani 1 1 d .
C11 C 1.3137(4) 0.0707(4) 0.1527(2) 0.0375(9) Uani 1 1 d .
H11 H 1.3983 0.0373 0.1479 0.045 Uiso 1 1 calc R
C10 C 1.2837(4) 0.1908(4) 0.1607(2) 0.0379(9) Uani 1 1 d .
H10 H 1.3417 0.2605 0.1628 0.046 Uiso 1 1 calc R
C14 C 1.0186(4) 0.1281(4) 0.3823(2) 0.0363(9) Uani 1 1 d .
C7 C 0.8886(4) 0.4865(4) 0.1806(2) 0.0414(10) Uani 1 1 d .
H7 H 0.8245 0.5507 0.1828 0.050 Uiso 1 1 calc R
C6 C 1.0184(4) 0.5157(4) 0.1860(2) 0.0410(10) Uani 1 1 d .
H6 H 1.0446 0.6010 0.1929 0.049 Uiso 1 1 calc R
C19 C 1.1020(6) 0.0866(5) 0.4328(3) 0.0711(17) Uani 1 1 d .
H19 H 1.1493 0.0105 0.4263 0.085 Uiso 1 1 calc R
C15 C 0.9522(5) 0.2394(5) 0.3934(3) 0.0610(14) Uani 1 1 d .
H15 H 0.8947 0.2709 0.3587 0.073 Uiso 1 1 calc R
C17 C 1.0500(7) 0.2607(8) 0.5037(3) 0.095(2) Uani 1 1 d .
H17 H 1.0592 0.3047 0.5461 0.114 Uiso 1 1 calc R
C16 C 0.9681(6) 0.3055(7) 0.4540(3) 0.086(2) Uani 1 1 d .
H16 H 0.9221 0.3821 0.4609 0.104 Uiso 1 1 calc R
C18 C 1.1181(9) 0.1541(8) 0.4930(3) 0.106(3) Uani 1 1 d .
H18 H 1.1778 0.1251 0.5273 0.127 Uiso 1 1 calc R

loop_
_atom_site_aniso_label
_atom_site_aniso_U_11
_atom_site_aniso_U_22
_atom_site_aniso_U_33
_atom_site_aniso_U_23
_atom_site_aniso_U_13
_atom_site_aniso_U_12
Re1 0.01671(8) 0.02507(8) 0.02382(8) 0.00043(6) -0.00104(5) -0.00299(5)
O1 0.054(2) 0.0353(17) 0.064(2) 0.0105(15) 0.0026(16) -0.0144(14)
C8 0.046(2) 0.037(2) 0.031(2) 0.0054(17) 0.0005(18) -0.0047(19)
N3 0.0276(17) 0.0382(18) 0.0351(18) -0.0018(15) 0.0002(14) -0.0011(14)
C2 0.026(2) 0.043(2) 0.0250(19) 0.0066(16) -0.0033(15) -0.0054(17)
C13 0.0220(18) 0.0328(19) 0.0285(19) 0.0029(15) 0.0004(15) -0.0015(15)
O4 0.0230(13) 0.0357(13) 0.0261(13) -0.0019(11) -0.0036(10) 0.0052(11)
C9 0.0205(18) 0.0342(19) 0.0217(17) -0.0018(15) -0.0005(14) -0.0013(15)
C3 0.0251(19) 0.0298(19) 0.032(2) 0.0030(16) -0.0009(16) -0.0042(15)
C12 0.040(2) 0.034(2) 0.053(3) -0.006(2) -0.002(2) 0.0021(18)
O5 0.0500(19) 0.0424(16) 0.0400(17) 0.0002(13) -0.0084(14) 0.0196(14)
N1 0.0264(16) 0.0307(16) 0.0264(16) 0.0015(13) 0.0000(12) -0.0027(13)
C5 0.045(2) 0.036(2) 0.029(2) -0.0044(17) 0.0003(18) -0.0165(18)
N2 0.0243(16) 0.0401(18) 0.0303(17) 0.0009(14) -0.0006(13) -0.0122(14)
O2 0.0203(16) 0.088(2) 0.0470(18) 0.0158(17) 0.0004(13) 0.0025(15)
O3 0.052(2) 0.0620(19) 0.0301(17) -0.0024(14) -0.0041(14) -0.0020(15)
C1 0.030(2) 0.036(2) 0.030(2) 0.0037(17) -0.0015(16) -0.0077(17)
C4 0.035(2) 0.0315(18) 0.0228(18) 0.0030(16) -0.0006(15) -0.0065(16)
C11 0.0188(19) 0.051(2) 0.043(2) -0.0030(19) -0.0030(17) -0.0062(17)
C10 0.025(2) 0.048(2) 0.041(2) -0.001(2) -0.0030(17) -0.0113(18)
C14 0.032(2) 0.050(2) 0.027(2) -0.0016(18) 0.0017(16) -0.0059(18)
C7 0.057(3) 0.032(2) 0.036(2) 0.0016(18) 0.009(2) 0.006(2)
C6 0.056(3) 0.032(2) 0.035(2) -0.0015(18) -0.001(2) -0.008(2)
C19 0.098(5) 0.075(4) 0.039(3) 0.002(3) -0.029(3) 0.005(3)
C15 0.043(3) 0.086(4) 0.054(3) -0.034(3) -0.006(2) 0.007(3)
C17 0.098(6) 0.139(7) 0.048(4) -0.043(4) 0.000(4) -0.031(5)
C16 0.069(4) 0.116(5) 0.075(4) -0.061(4) 0.006(3) 0.005(4)
C18 0.156(8) 0.117(6) 0.043(4) -0.012(4) -0.048(4) 0.003(6)

loop_
_atom_type_symbol
_atom_type_description
_atom_type_scat_dispersion_real
_atom_type_scat_dispersion_imag
_atom_type_scat_source
C C 0.0033 0.0016 'International Tables Vol C Tables 4.2.6.8 and 6.1.1.4'
H H 0.0000 0.0000 'International Tables Vol C Tables 4.2.6.8 and 6.1.1.4'
N N 0.0061 0.0033 'International Tables Vol C Tables 4.2.6.8 and 6.1.1.4'
O O 0.0106 0.0060 'International Tables Vol C Tables 4.2.6.8 and 6.1.1.4'
Re Re -1.0185 7.2310 'International Tables Vol C Tables 4.2.6.8 and 6.1.1.4'

loop_
_geom_angle_atom_site_label_1
_geom_angle_atom_site_label_2
_geom_angle_atom_site_label_3
_geom_angle
C2 Re1 O4 92.24(13)
C2 Re1 C9 169.14(15)
C2 Re1 N1 94.60(14)
O4 Re1 N1 77.47(10)
C9 Re1 O4 86.17(11)
C9 Re1 N1 74.56(12)
C3 Re1 C2 87.50(16)
C3 Re1 O4 175.38(12)
C3 Re1 C9 93.22(15)
C3 Re1 N1 97.95(13)
C3 Re1 C1 89.87(15)
C1 Re1 C2 91.98(16)
C1 Re1 O4 94.75(13)
C1 Re1 C9 98.86(15)
C1 Re1 N1 169.98(14)
N1 C8 C7 123.8(4)
C9 N3 C12 123.7(3)
C9 N3 C11 112.1(3)
C11 N3 C12 124.2(3)
O2 C2 Re1 175.2(3)
O4 C13 C14 113.9(3)
O5 C13 O4 125.3(4)
O5 C13 C14 120.8(3)
C13 O4 Re1 128.1(2)
N3 C9 Re1 142.2(3)
N3 C9 N2 103.4(3)
N2 C9 Re1 114.3(2)
O3 C3 Re1 178.1(3)
C8 N1 Re1 124.4(3)
C4 N1 Re1 117.7(2)
C4 N1 C8 117.1(3)
C6 C5 C4 117.6(4)
C9 N2 C4 119.6(3)
C9 N2 C10 110.7(3)
C10 N2 C4 129.7(3)
O1 C1 Re1 178.5(4)
N1 C4 C5 123.3(4)
N1 C4 N2 113.0(3)
C5 C4 N2 123.8(4)
C10 C11 N3 107.8(4)
C11 C10 N2 106.0(3)
C19 C14 C13 121.2(4)
C19 C14 C15 118.0(4)
C15 C14 C13 120.8(4)
C8 C7 C6 117.9(4)
C5 C6 C7 120.3(4)
C14 C19 C18 120.6(6)
C16 C15 C14 120.9(5)
C18 C17 C16 120.1(6)
C17 C16 C15 119.8(6)
C17 C18 C19 120.6(6)

loop_
_geom_bond_atom_site_label_1
_geom_bond_atom_site_label_2
_geom_bond_distance
Re1 C2 1.933(4)
Re1 O4 2.137(2)
Re1 C9 2.120(4)
Re1 C3 1.904(4)
Re1 N1 2.179(3)
Re1 C1 1.915(4)
O1 C1 1.151(5)
C8 N1 1.352(5)
C8 C7 1.353(6)
N3 C9 1.321(5)
N3 C12 1.451(5)
N3 C11 1.390(5)
C2 O2 1.149(5)
C13 O4 1.280(4)
C13 O5 1.233(4)
C13 C14 1.499(5)
C9 N2 1.386(5)
C3 O3 1.151(5)
N1 C4 1.332(5)
C5 C4 1.381(5)
C5 C6 1.375(6)
N2 C4 1.398(5)
N2 C10 1.396(5)
C11 C10 1.316(6)
C14 C19 1.368(6)
C14 C15 1.381(6)
C7 C6 1.379(6)
C19 C18 1.380(8)
C15 C16 1.378(7)
C17 C16 1.360(10)
C17 C18 1.347(10)

loop_
_platon_squeeze_void_nr
_platon_squeeze_void_average_x
_platon_squeeze_void_average_y
_platon_squeeze_void_average_z
_platon_squeeze_void_volume
_platon_squeeze_void_count_electrons
_platon_squeeze_void_content
1 0.000 0.500 0.000 140 28 ' '
2 0.500 1.000 0.500 140 28 ' '
